data_1519396
loop_
_publ_author_name
'Smiles, Danil E.'
'Wu, Guang'
'Kaltsoyannis, Nikolas'
'Hayton, Trevor W.'

_publ_section_title
;
 Thorium--ligand multiple bonds via reductive deprotection of a trityl
 group
;
_journal_issue 7
_journal_name_full 'Chem. Sci.'
_journal_page_first 3891
_journal_paper_doi 10.1039/C5SC01248A
_journal_volume 6
_journal_year 2015
_chemical_formula_sum 'C32 H83 K N3 O7.5 Si6 Th'
_chemical_formula_weight 1069.69
_chemical_name_systematic
; 
 ? 
;
_space_group_IT_number 61
_symmetry_cell_setting orthorhombic
_symmetry_space_group_name_Hall '-P 2ac 2ab'
_symmetry_space_group_name_H-M 'P b c a'
_atom_sites_solution_hydrogens geom
_atom_sites_solution_primary direct
_atom_sites_solution_secondary difmap
_audit_creation_method SHELXL-97
_audit_update_record
;
2015-04-02 deposited with the CCDC.
2015-04-30 downloaded from the CCDC.
;
_cell_angle_alpha 90.00
_cell_angle_beta 90.00
_cell_angle_gamma 90.00
_cell_formula_units_Z 8
_cell_length_a 20.457(3)
_cell_length_b 20.307(3)
_cell_length_c 25.358(3)
_cell_measurement_temperature 105(2)
_cell_volume 10534(3)
_computing_structure_refinement 'SHELXL-97 (Sheldrick, 2008)'
_computing_structure_solution 'SHELXS-97 (Sheldrick, 2008)'
_diffrn_ambient_temperature 105(2)
_diffrn_measured_fraction_theta_full 0.994
_diffrn_measured_fraction_theta_max 0.994
_diffrn_radiation_monochromator graphite
_diffrn_radiation_source 'fine-focus sealed tube'
_diffrn_radiation_type MoK\a
_diffrn_radiation_wavelength 0.71073
_diffrn_reflns_av_R_equivalents 0.1158
_diffrn_reflns_av_sigmaI/netI 0.1018
_diffrn_reflns_limit_h_max 27
_diffrn_reflns_limit_h_min -18
_diffrn_reflns_limit_k_max 27
_diffrn_reflns_limit_k_min -25
_diffrn_reflns_limit_l_max 32
_diffrn_reflns_limit_l_min -34
_diffrn_reflns_number 51408
_diffrn_reflns_theta_full 28.80
_diffrn_reflns_theta_max 28.80
_diffrn_reflns_theta_min 1.61
_exptl_absorpt_coefficient_mu 3.086
_exptl_absorpt_correction_T_max 0.7457
_exptl_absorpt_correction_T_min 0.6265
_exptl_absorpt_correction_type multi-scan
_exptl_absorpt_process_details SADABS
_exptl_crystal_colour colorless
_exptl_crystal_density_diffrn 1.349
_exptl_crystal_density_method 'not measured'
_exptl_crystal_description block
_exptl_crystal_F_000 4392
_exptl_crystal_size_max 0.1
_exptl_crystal_size_mid 0.1
_exptl_crystal_size_min 0.1
_refine_diff_density_max 6.017
_refine_diff_density_min -3.222
_refine_diff_density_rms 0.205
_refine_ls_extinction_method none
_refine_ls_goodness_of_fit_ref 1.207
_refine_ls_hydrogen_treatment mixed
_refine_ls_matrix_type full
_refine_ls_number_parameters 472
_refine_ls_number_reflns 13650
_refine_ls_number_restraints 0
_refine_ls_restrained_S_all 1.207
_refine_ls_R_factor_all 0.1507
_refine_ls_R_factor_gt 0.1001
_refine_ls_shift/su_max 0.001
_refine_ls_shift/su_mean 0.000
_refine_ls_structure_factor_coef Fsqd
_refine_ls_weighting_details 'calc w=1/[\s^2^(Fo^2^)+(0.0001P)^2^+257.5260P] where P=(Fo^2^+2Fc^2^)/3'
_refine_ls_weighting_scheme calc
_refine_ls_wR_factor_gt 0.1885
_refine_ls_wR_factor_ref 0.2046
_reflns_number_gt 9004
_reflns_number_total 13650
_reflns_threshold_expression >2sigma(I)
_cod_data_source_file c5sc01248a2.cif
_cod_data_source_block complex_6
_cod_depositor_comments
;
The following automatic conversions were performed:

'_symmetry_cell_setting' value 'Orthorhombic' changed to
'orthorhombic' according to
/usr/data/users/saulius/crontab/automatic-downloads/rss-feeds/RSC/lib/dictionaries/cif_core.dic
dictionary named 'cif_core.dic' version 2.4.2 from 2011-04-26.

Automatic conversion script
Id: cif_fix_values 3271 2015-04-21 07:52:19Z andrius 

 Adding full bibliography for 1519391--1519397.cif.
;
_cod_original_cell_volume 10534(2)
_cod_original_sg_symbol_H-M Pbca
_cod_original_formula_sum 'C32 H83 K N3 O7.50 Si6 Th'
_cod_database_code 1519396

loop_
_symmetry_equiv_pos_as_xyz
'x, y, z'
'x+1/2, -y+1/2, -z'
'-x, y+1/2, -z+1/2'
'-x+1/2, -y, z+1/2'
'-x, -y, -z'
'-x-1/2, y-1/2, z'
'x, -y-1/2, z-1/2'
'x-1/2, y, -z-1/2'

loop_
_atom_site_label
_atom_site_type_symbol
_atom_site_fract_x
_atom_site_fract_y
_atom_site_fract_z
_atom_site_U_iso_or_equiv
_atom_site_adp_type
_atom_site_occupancy
_atom_site_symmetry_multiplicity
_atom_site_calc_flag
_atom_site_refinement_flags
Th1 Th 0.09861(2) 0.899359(19) 0.329974(16) 0.02294(11) Uani 1 1 d .
O1 O 0.1754(3) 0.9025(4) 0.3776(3) 0.0243(16) Uani 1 1 d .
N2 N 0.1420(4) 0.8415(4) 0.2540(3) 0.0191(19) Uani 1 1 d .
N1 N 0.0197(4) 0.8383(5) 0.3813(4) 0.021(2) Uani 1 1 d .
Si4 Si 0.19655(16) 0.78035(16) 0.26775(12) 0.0223(6) Uani 1 1 d .
Si2 Si -0.03334(15) 0.78584(16) 0.35140(12) 0.0211(6) Uani 1 1 d .
Si3 Si 0.12678(16) 0.86830(19) 0.19147(13) 0.0288(7) Uani 1 1 d .
Si1 Si 0.02493(17) 0.8484(2) 0.44850(13) 0.0308(8) Uani 1 1 d .
K1 K 0.26986(12) 0.93369(13) 0.44432(10) 0.0274(5) Uani 1 1 d .
N3 N 0.0736(5) 1.0147(5) 0.3175(4) 0.027(2) Uani 1 1 d .
Si5 Si -0.00372(16) 1.04562(16) 0.31643(12) 0.0254(7) Uani 1 1 d .
Si6 Si 0.14099(19) 1.06419(19) 0.3162(2) 0.0567(15) Uani 1 1 d .
O3 O 0.2488(4) 1.0198(5) 0.5378(3) 0.036(2) Uani 1 1 d .
O6 O 0.3615(4) 0.8581(5) 0.3911(3) 0.034(2) Uani 1 1 d .
O5 O 0.3125(5) 0.8066(4) 0.4864(3) 0.038(2) Uani 1 1 d .
O2 O 0.3129(5) 1.0709(5) 0.4526(4) 0.040(2) Uani 1 1 d .
O4 O 0.2319(5) 0.8848(5) 0.5478(4) 0.053(3) Uani 1 1 d .
O7 O 0.3792(6) 0.9913(5) 0.3848(4) 0.054(3) Uani 1 1 d .
C1 C -0.0535(7) 0.8367(9) 0.4841(5) 0.052(4) Uani 1 1 d .
H1A H -0.0822 0.8744 0.4774 0.077 Uiso 1 1 calc R
H1B H -0.0450 0.8333 0.5220 0.077 Uiso 1 1 calc R
H1C H -0.0747 0.7963 0.4717 0.077 Uiso 1 1 calc R
C2 C 0.0527(7) 0.9340(8) 0.4639(5) 0.046(4) Uani 1 1 d .
H2A H 0.0834 0.9329 0.4935 0.069 Uiso 1 1 calc R
H2B H 0.0148 0.9611 0.4734 0.069 Uiso 1 1 calc R
H2C H 0.0744 0.9529 0.4329 0.069 Uiso 1 1 calc R
C3 C 0.0864(10) 0.7908(10) 0.4775(6) 0.079(7) Uani 1 1 d .
H3A H 0.0705 0.7454 0.4745 0.119 Uiso 1 1 calc R
H3B H 0.0930 0.8015 0.5148 0.119 Uiso 1 1 calc R
H3C H 0.1279 0.7951 0.4586 0.119 Uiso 1 1 calc R
C5 C -0.0208(7) 0.6985(7) 0.3731(5) 0.036(3) Uani 1 1 d .
H5A H 0.0251 0.6861 0.3677 0.054 Uiso 1 1 calc R
H5B H -0.0490 0.6694 0.3524 0.054 Uiso 1 1 calc R
H5C H -0.0318 0.6944 0.4106 0.054 Uiso 1 1 calc R
C4 C -0.0192(6) 0.7897(6) 0.2787(4) 0.028(3) Uani 1 1 d .
H4A H -0.0298 0.8340 0.2659 0.042 Uiso 1 1 calc R
H4B H -0.0470 0.7573 0.2610 0.042 Uiso 1 1 calc R
H4C H 0.0268 0.7800 0.2712 0.042 Uiso 1 1 calc R
C6 C -0.1226(6) 0.8043(7) 0.3619(5) 0.036(3) Uani 1 1 d .
H6A H -0.1333 0.7991 0.3993 0.054 Uiso 1 1 calc R
H6B H -0.1491 0.7738 0.3409 0.054 Uiso 1 1 calc R
H6C H -0.1318 0.8497 0.3510 0.054 Uiso 1 1 calc R
C7 C 0.2039(6) 0.8981(9) 0.1519(5) 0.047(3) Uani 1 1 d .
H7A H 0.2297 0.9280 0.1740 0.070 Uiso 1 1 calc R
H7B H 0.1898 0.9211 0.1199 0.070 Uiso 1 1 calc R
H7C H 0.2306 0.8599 0.1422 0.070 Uiso 1 1 calc R
C8 C 0.0705(7) 0.9405(9) 0.1939(5) 0.047(3) Uani 1 1 d .
H8A H 0.0286 0.9271 0.2093 0.070 Uiso 1 1 calc R
H8B H 0.0633 0.9572 0.1581 0.070 Uiso 1 1 calc R
H8C H 0.0900 0.9753 0.2157 0.070 Uiso 1 1 calc R
C9 C 0.0847(7) 0.8059(8) 0.1477(5) 0.049(4) Uani 1 1 d .
H9A H 0.1154 0.7704 0.1391 0.073 Uiso 1 1 calc R
H9B H 0.0702 0.8274 0.1152 0.073 Uiso 1 1 calc R
H9C H 0.0468 0.7875 0.1662 0.073 Uiso 1 1 calc R
C12 C 0.1730(7) 0.7394(6) 0.3302(5) 0.037(3) Uani 1 1 d .
H12A H 0.1645 0.7728 0.3572 0.055 Uiso 1 1 calc R
H12B H 0.2086 0.7106 0.3419 0.055 Uiso 1 1 calc R
H12C H 0.1334 0.7131 0.3245 0.055 Uiso 1 1 calc R
C11 C 0.2808(6) 0.8138(7) 0.2761(5) 0.032(3) Uani 1 1 d .
H11A H 0.2924 0.8403 0.2452 0.048 Uiso 1 1 calc R
H11B H 0.3118 0.7773 0.2797 0.048 Uiso 1 1 calc R
H11C H 0.2824 0.8414 0.3078 0.048 Uiso 1 1 calc R
C10 C 0.1994(9) 0.7128(7) 0.2169(6) 0.054(4) Uani 1 1 d .
H10A H 0.1562 0.6925 0.2138 0.080 Uiso 1 1 calc R
H10B H 0.2314 0.6795 0.2276 0.080 Uiso 1 1 calc R
H10C H 0.2123 0.7314 0.1827 0.080 Uiso 1 1 calc R
C15 C -0.0224(9) 1.1043(8) 0.3720(6) 0.057(5) Uani 1 1 d .
H15A H -0.0200 1.0808 0.4057 0.086 Uiso 1 1 calc R
H15B H -0.0664 1.1224 0.3674 0.086 Uiso 1 1 calc R
H15C H 0.0096 1.1403 0.3719 0.086 Uiso 1 1 calc R
C14 C -0.0253(6) 1.0909(6) 0.2546(5) 0.034(3) Uani 1 1 d .
H14A H -0.0037 1.1340 0.2545 0.050 Uiso 1 1 calc R
H14B H -0.0728 1.0970 0.2529 0.050 Uiso 1 1 calc R
H14C H -0.0107 1.0654 0.2240 0.050 Uiso 1 1 calc R
C13 C -0.0636(6) 0.9755(7) 0.3216(5) 0.038(3) Uani 1 1 d .
H13A H -0.0549 0.9434 0.2936 0.057 Uiso 1 1 calc R
H13B H -0.1082 0.9924 0.3180 0.057 Uiso 1 1 calc R
H13C H -0.0588 0.9540 0.3560 0.057 Uiso 1 1 calc R
C17 C 0.2120(6) 1.0207(8) 0.2861(6) 0.043(4) Uani 1 1 d .
H17A H 0.2236 0.9825 0.3079 0.065 Uiso 1 1 calc R
H17B H 0.2493 1.0508 0.2841 0.065 Uiso 1 1 calc R
H17C H 0.2004 1.0058 0.2506 0.065 Uiso 1 1 calc R
C16 C 0.1281(9) 1.1416(10) 0.2797(12) 0.125(12) Uani 1 1 d .
H16A H 0.1275 1.1325 0.2418 0.187 Uiso 1 1 calc R
H16B H 0.1636 1.1724 0.2878 0.187 Uiso 1 1 calc R
H16C H 0.0862 1.1611 0.2902 0.187 Uiso 1 1 calc R
C18 C 0.1663(9) 1.0895(12) 0.3848(10) 0.116(11) Uani 1 1 d .
H18A H 0.1280 1.1053 0.4042 0.174 Uiso 1 1 calc R
H18B H 0.1989 1.1249 0.3825 0.174 Uiso 1 1 calc R
H18C H 0.1853 1.0516 0.4032 0.174 Uiso 1 1 calc R
C27 C 0.4101(6) 0.8859(7) 0.3578(5) 0.041(3) Uani 1 1 d .
H27A H 0.4185 0.8563 0.3275 0.049 Uiso 1 1 calc R
H27B H 0.4514 0.8914 0.3776 0.049 Uiso 1 1 calc R
C30 C 0.3689(7) 1.0923(6) 0.4250(5) 0.040(3) Uani 1 1 d .
H30A H 0.4080 1.0866 0.4475 0.048 Uiso 1 1 calc R
H30B H 0.3646 1.1398 0.4167 0.048 Uiso 1 1 calc R
C26 C 0.3781(7) 0.7943(7) 0.4096(6) 0.046(4) Uani 1 1 d .
H26A H 0.4180 0.7967 0.4316 0.055 Uiso 1 1 calc R
H26B H 0.3872 0.7649 0.3792 0.055 Uiso 1 1 calc R
C28 C 0.3861(6) 0.9522(7) 0.3382(5) 0.041(3) Uani 1 1 d .
H28A H 0.4181 0.9721 0.3137 0.049 Uiso 1 1 calc R
H28B H 0.3436 0.9476 0.3199 0.049 Uiso 1 1 calc R
C21 C 0.1974(7) 0.9936(10) 0.5683(6) 0.058(5) Uani 1 1 d .
H21A H 0.1582 0.9870 0.5461 0.069 Uiso 1 1 calc R
H21B H 0.1860 1.0244 0.5972 0.069 Uiso 1 1 calc R
C24 C 0.2673(9) 0.7804(8) 0.5200(7) 0.062(5) Uani 1 1 d .
H24A H 0.2818 0.7363 0.5319 0.074 Uiso 1 1 calc R
H24B H 0.2249 0.7755 0.5016 0.074 Uiso 1 1 calc R
C25 C 0.3238(8) 0.7674(7) 0.4408(6) 0.046(4) Uani 1 1 d .
H25A H 0.2837 0.7662 0.4190 0.055 Uiso 1 1 calc R
H25B H 0.3342 0.7218 0.4517 0.055 Uiso 1 1 calc R
C20 C 0.2373(8) 1.0861(8) 0.5203(6) 0.055(5) Uani 1 1 d .
H20A H 0.2243 1.1142 0.5505 0.066 Uiso 1 1 calc R
H20B H 0.2017 1.0870 0.4938 0.066 Uiso 1 1 calc R
C29 C 0.3769(9) 1.0557(8) 0.3772(7) 0.057(5) Uani 1 1 d .
H29A H 0.3401 1.0659 0.3532 0.068 Uiso 1 1 calc R
H29B H 0.4177 1.0700 0.3596 0.068 Uiso 1 1 calc R
C19 C 0.2990(9) 1.1108(7) 0.4967(6) 0.052(4) Uani 1 1 d .
H19A H 0.2940 1.1573 0.4857 0.063 Uiso 1 1 calc R
H19B H 0.3350 1.1081 0.5227 0.063 Uiso 1 1 calc R
C22 C 0.2195(9) 0.9300(9) 0.5904(6) 0.064(5) Uani 1 1 d .
H22A H 0.2598 0.9365 0.6113 0.077 Uiso 1 1 calc R
H22B H 0.1854 0.9118 0.6139 0.077 Uiso 1 1 calc R
C23 C 0.2597(11) 0.8249(9) 0.5662(7) 0.071(6) Uani 1 1 d .
H23A H 0.2307 0.8044 0.5928 0.086 Uiso 1 1 calc R
H23B H 0.3027 0.8333 0.5827 0.086 Uiso 1 1 calc R
O8 O 0.5000 1.0000 0.5000 0.062(5) Uani 1 2 d S
C31 C 0.4115(11) 0.9424(10) 0.5412(12) 0.104(10) Uani 1 1 d .
C32 C 0.4533(15) 0.9403(16) 0.5084(12) 0.042(5) Uani 0.50 1 d P
C33 C 0.4653(14) 1.0014(16) 0.5353(12) 0.042(5) Uani 0.50 1 d P

loop_
_atom_site_aniso_label
_atom_site_aniso_U_11
_atom_site_aniso_U_22
_atom_site_aniso_U_33
_atom_site_aniso_U_23
_atom_site_aniso_U_13
_atom_site_aniso_U_12
Th1 0.02356(18) 0.01949(18) 0.02578(19) -0.00276(18) 0.00029(19) 0.00514(18)
O1 0.020(4) 0.027(4) 0.026(4) -0.005(4) -0.006(3) -0.001(4)
N2 0.013(4) 0.029(5) 0.016(4) -0.003(4) 0.009(3) -0.003(4)
N1 0.016(4) 0.028(5) 0.021(5) 0.000(4) -0.005(4) 0.007(4)
Si4 0.0246(15) 0.0220(16) 0.0202(15) -0.0063(12) -0.0036(13) 0.0048(13)
Si2 0.0205(15) 0.0245(16) 0.0184(14) 0.0016(12) 0.0002(12) 0.0005(12)
Si3 0.0231(16) 0.048(2) 0.0151(15) 0.0041(14) 0.0023(13) 0.0057(15)
Si1 0.0293(17) 0.046(2) 0.0169(15) -0.0069(15) -0.0035(14) 0.0125(16)
K1 0.0248(12) 0.0313(14) 0.0262(13) -0.0002(11) 0.0037(10) 0.0012(11)
N3 0.024(5) 0.023(5) 0.035(6) -0.007(4) -0.014(4) 0.006(4)
Si5 0.0309(17) 0.0231(16) 0.0223(16) -0.0048(12) -0.0095(13) 0.0105(13)
Si6 0.0315(19) 0.0228(19) 0.116(4) -0.002(2) -0.039(2) 0.0005(15)
O3 0.033(5) 0.045(6) 0.029(5) -0.007(4) 0.009(4) 0.005(4)
O6 0.032(5) 0.039(5) 0.031(5) -0.010(4) 0.003(4) 0.008(4)
O5 0.061(6) 0.025(5) 0.027(5) -0.008(4) -0.011(4) -0.004(4)
O2 0.042(5) 0.051(6) 0.029(5) -0.009(4) 0.012(4) 0.003(5)
O4 0.069(7) 0.049(7) 0.040(6) 0.000(5) 0.020(5) -0.028(6)
O7 0.076(8) 0.036(6) 0.050(6) -0.010(5) 0.033(6) -0.010(5)
C1 0.050(9) 0.085(12) 0.019(7) 0.005(7) 0.018(6) -0.008(9)
C2 0.038(7) 0.075(11) 0.025(7) -0.028(7) 0.006(6) -0.009(8)
C3 0.105(16) 0.104(15) 0.029(8) -0.010(9) -0.030(9) 0.071(13)
C5 0.035(7) 0.038(8) 0.035(7) 0.013(6) 0.007(6) 0.003(6)
C4 0.027(6) 0.032(7) 0.025(6) -0.008(5) 0.011(5) -0.004(5)
C6 0.020(6) 0.050(8) 0.038(7) -0.001(6) -0.005(5) -0.006(6)
C7 0.037(5) 0.091(9) 0.012(4) 0.022(5) 0.004(4) 0.016(6)
C8 0.037(5) 0.091(9) 0.012(4) 0.022(5) 0.004(4) 0.016(6)
C9 0.056(10) 0.069(10) 0.021(6) -0.011(7) -0.012(6) 0.027(8)
C12 0.047(7) 0.033(7) 0.031(6) 0.005(6) -0.009(7) 0.007(6)
C11 0.022(6) 0.045(8) 0.028(6) -0.006(6) 0.002(5) 0.007(5)
C10 0.077(11) 0.041(9) 0.044(9) -0.012(7) -0.028(8) 0.019(8)
C15 0.082(12) 0.040(8) 0.050(9) -0.013(8) -0.023(8) 0.034(9)
C14 0.026(6) 0.032(7) 0.043(7) -0.008(6) -0.012(5) 0.011(5)
C13 0.031(6) 0.041(8) 0.041(8) 0.010(6) 0.001(6) 0.009(6)
C17 0.026(7) 0.060(10) 0.045(8) 0.004(7) -0.018(6) -0.013(6)
C16 0.037(9) 0.062(13) 0.28(4) 0.093(18) -0.052(15) -0.019(9)
C18 0.047(10) 0.117(19) 0.19(3) -0.120(19) -0.050(13) 0.021(11)
C27 0.025(6) 0.061(10) 0.037(7) -0.015(7) 0.005(6) 0.008(6)
C30 0.056(8) 0.021(7) 0.042(8) 0.007(6) 0.006(7) -0.001(6)
C26 0.044(8) 0.045(9) 0.048(9) -0.020(7) -0.017(7) 0.019(7)
C28 0.032(7) 0.054(9) 0.037(8) -0.008(7) 0.019(6) -0.002(6)
C21 0.032(8) 0.093(14) 0.048(9) -0.022(9) 0.011(7) -0.022(9)
C24 0.076(12) 0.042(9) 0.068(12) 0.015(8) 0.013(10) -0.032(9)
C25 0.052(9) 0.025(7) 0.061(10) -0.003(7) -0.011(8) 0.001(6)
C20 0.063(10) 0.063(11) 0.038(8) 0.007(7) 0.012(7) 0.043(9)
C29 0.066(11) 0.051(10) 0.052(10) -0.013(8) 0.027(8) -0.017(8)
C19 0.080(11) 0.028(8) 0.049(9) 0.006(6) 0.021(8) 0.028(8)
C22 0.082(13) 0.082(13) 0.027(8) -0.011(8) 0.031(8) -0.035(11)
C23 0.119(17) 0.053(11) 0.042(10) 0.008(8) 0.020(11) -0.031(11)
O8 0.086(13) 0.034(8) 0.067(11) -0.015(8) -0.043(11) 0.003(9)
C31 0.084(16) 0.051(12) 0.18(3) 0.045(15) -0.070(18) -0.013(11)
C32 0.036(11) 0.051(13) 0.038(12) 0.000(10) 0.009(9) -0.005(10)
C33 0.036(11) 0.051(13) 0.038(12) 0.000(10) 0.009(9) -0.005(10)

loop_
_atom_type_symbol
_atom_type_description
_atom_type_scat_dispersion_real
_atom_type_scat_dispersion_imag
_atom_type_scat_source
C C 0.0033 0.0016 'International Tables Vol C Tables 4.2.6.8 and 6.1.1.4'
H H 0.0000 0.0000 'International Tables Vol C Tables 4.2.6.8 and 6.1.1.4'
N N 0.0061 0.0033 'International Tables Vol C Tables 4.2.6.8 and 6.1.1.4'
O O 0.0106 0.0060 'International Tables Vol C Tables 4.2.6.8 and 6.1.1.4'
Si Si 0.0817 0.0704 'International Tables Vol C Tables 4.2.6.8 and 6.1.1.4'
K K 0.2009 0.2494 'International Tables Vol C Tables 4.2.6.8 and 6.1.1.4'
Th Th -7.2400 8.8979 'International Tables Vol C Tables 4.2.6.8 and 6.1.1.4'

loop_
_geom_angle_atom_site_label_1
_geom_angle_atom_site_label_2
_geom_angle_atom_site_label_3
_geom_angle
_geom_angle_site_symmetry_1
_geom_angle_site_symmetry_3
O1 Th1 N1 102.5(3) . .
O1 Th1 N3 102.5(3) . .
N1 Th1 N3 115.3(3) . .
O1 Th1 N2 102.1(3) . .
N1 Th1 N2 115.1(3) . .
N3 Th1 N2 116.3(3) . .
Th1 O1 K1 167.5(4) . .
Si4 N2 Si3 122.8(5) . .
Si4 N2 Th1 115.5(5) . .
Si3 N2 Th1 121.1(5) . .
Si2 N1 Si1 123.8(6) . .
Si2 N1 Th1 120.6(5) . .
Si1 N1 Th1 115.5(5) . .
N2 Si4 C12 109.3(5) . .
N2 Si4 C11 111.2(5) . .
C12 Si4 C11 107.9(6) . .
N2 Si4 C10 114.3(6) . .
C12 Si4 C10 105.5(7) . .
C11 Si4 C10 108.3(7) . .
N1 Si2 C4 108.3(5) . .
N1 Si2 C5 112.0(6) . .
C4 Si2 C5 108.0(6) . .
N1 Si2 C6 115.6(5) . .
C4 Si2 C6 106.4(6) . .
C5 Si2 C6 106.3(6) . .
N2 Si3 C8 109.4(5) . .
N2 Si3 C9 114.5(6) . .
C8 Si3 C9 105.4(7) . .
N2 Si3 C7 115.2(5) . .
C8 Si3 C7 105.7(7) . .
C9 Si3 C7 105.8(7) . .
N1 Si1 C1 114.4(6) . .
N1 Si1 C3 110.9(6) . .
C1 Si1 C3 108.1(9) . .
N1 Si1 C2 109.7(6) . .
C1 Si1 C2 106.2(7) . .
C3 Si1 C2 107.2(9) . .
O1 K1 O6 92.9(3) . .
O1 K1 O4 107.4(3) . .
O6 K1 O4 115.5(3) . .
O1 K1 O5 103.9(3) . .
O6 K1 O5 59.2(3) . .
O4 K1 O5 56.6(3) . .
O1 K1 O2 119.5(3) . .
O6 K1 O2 111.0(3) . .
O4 K1 O2 109.9(3) . .
O5 K1 O2 136.3(3) . .
O1 K1 O7 108.8(3) . .
O6 K1 O7 57.1(3) . .
O4 K1 O7 143.2(3) . .
O5 K1 O7 108.1(3) . .
O2 K1 O7 55.2(3) . .
O1 K1 O3 123.0(3) . .
O6 K1 O3 144.1(3) . .
O4 K1 O3 56.2(3) . .
O5 K1 O3 105.7(3) . .
O2 K1 O3 55.1(3) . .
O7 K1 O3 106.6(3) . .
Si5 N3 Si6 122.2(6) . .
Si5 N3 Th1 123.7(5) . .
Si6 N3 Th1 113.7(5) . .
N3 Si5 C14 114.4(6) . .
N3 Si5 C13 108.9(5) . .
C14 Si5 C13 106.1(6) . .
N3 Si5 C15 114.2(6) . .
C14 Si5 C15 105.6(6) . .
C13 Si5 C15 107.1(8) . .
N3 Si6 C16 113.3(7) . .
N3 Si6 C17 111.0(6) . .
C16 Si6 C17 108.1(10) . .
N3 Si6 C18 111.4(9) . .
C16 Si6 C18 105.6(13) . .
C17 Si6 C18 107.0(7) . .
C21 O3 C20 113.6(12) . .
C21 O3 K1 108.9(8) . .
C20 O3 K1 109.2(8) . .
C26 O6 C27 113.1(10) . .
C26 O6 K1 120.4(8) . .
C27 O6 K1 122.8(8) . .
C24 O5 C25 113.4(11) . .
C24 O5 K1 111.7(10) . .
C25 O5 K1 104.2(7) . .
C30 O2 C19 112.3(11) . .
C30 O2 K1 120.2(7) . .
C19 O2 K1 122.9(8) . .
C23 O4 C22 111.7(13) . .
C23 O4 K1 118.8(9) . .
C22 O4 K1 120.4(9) . .
C29 O7 C28 115.6(12) . .
C29 O7 K1 116.2(9) . .
C28 O7 K1 106.1(8) . .
O6 C27 C28 108.7(10) . .
O2 C30 C29 110.6(12) . .
O6 C26 C25 109.6(11) . .
O7 C28 C27 104.8(11) . .
O3 C21 C22 108.0(13) . .
O5 C24 C23 109.0(13) . .
O5 C25 C26 110.6(12) . .
O3 C20 C19 107.5(11) . .
O7 C29 C30 113.2(14) . .
O2 C19 C20 107.3(14) . .
O4 C22 C21 109.1(13) . .
O4 C23 C24 107.6(14) . .
C33 O8 C33 179.996(13) 5_676 .
C33 O8 C32 62.0(19) 5_676 5_676
C33 O8 C32 118.0(19) . 5_676
C33 O8 C32 118.0(19) 5_676 .
C33 O8 C32 62.0(19) . .
C32 O8 C32 179.996(7) 5_676 .
C32 C31 C33 59(2) . .
C31 C32 O8 120(3) . .
O8 C33 C31 118(3) . .

loop_
_geom_bond_atom_site_label_1
_geom_bond_atom_site_label_2
_geom_bond_distance
_geom_bond_site_symmetry_2
Th1 O1 1.983(7) .
Th1 N1 2.416(9) .
Th1 N3 2.418(10) .
Th1 N2 2.424(8) .
O1 K1 2.645(7) .
N2 Si4 1.705(10) .
N2 Si3 1.706(10) .
N1 Si2 1.699(10) .
N1 Si1 1.720(10) .
Si4 C12 1.853(14) .
Si4 C11 1.865(12) .
Si4 C10 1.884(14) .
Si2 C4 1.867(12) .
Si2 C5 1.874(13) .
Si2 C6 1.883(12) .
Si3 C8 1.866(15) .
Si3 C9 1.891(15) .
Si3 C7 1.965(13) .
Si1 C1 1.857(14) .
Si1 C3 1.869(15) .
Si1 C2 1.871(16) .
K1 O6 2.775(9) .
K1 O4 2.911(10) .
K1 O5 2.925(9) .
K1 O2 2.929(10) .
K1 O7 2.942(10) .
K1 O3 2.976(9) .
N3 Si5 1.703(10) .
N3 Si6 1.706(11) .
Si5 C14 1.870(13) .
Si5 C13 1.883(14) .
Si5 C15 1.885(15) .
Si6 C16 1.842(18) .
Si6 C17 1.863(16) .
Si6 C18 1.89(2) .
O3 C21 1.410(17) .
O3 C20 1.438(17) .
O6 C26 1.419(17) .
O6 C27 1.420(16) .
O5 C24 1.366(17) .
O5 C25 1.422(17) .
O2 C30 1.410(16) .
O2 C19 1.411(16) .
O4 C23 1.42(2) .
O4 C22 1.439(18) .
O7 C29 1.322(19) .
O7 C28 1.430(16) .
C27 C28 1.52(2) .
C30 C29 1.43(2) .
C26 C25 1.47(2) .
C21 C22 1.48(3) .
C24 C23 1.49(2) .
C20 C19 1.48(2) .
O8 C33 1.14(3) 5_676
O8 C33 1.14(3) .
O8 C32 1.56(3) 5_676
O8 C32 1.56(3) .
C31 C32 1.19(4) .
C31 C33 1.63(4) .
